data_2219841
loop_
_publ_author_name
'Zia-ur-Rehman, Muhammad'
'Akbar, Nosheen'
'Arshad, Muhammad Nadeem'
'Khan, Islam Ullah'

_publ_section_title
;
 <i>N</i>-(4-Chloro-2-nitrophenyl)-<i>N</i>-(methylsulfonyl)acetamide
;
_journal_coeditor_code EZ2142
_journal_issue 11
_journal_name_full 'Acta Crystallographica Section E'
_journal_page_first o2092
_journal_paper_doi 10.1107/S1600536808032157
_journal_volume 64
_journal_year 2008
_chemical_formula_iupac 'C9 H9 Cl N2 O5 S'
_chemical_formula_moiety 'C9 H9 Cl N2 O5 S'
_chemical_formula_sum 'C9 H9 Cl N2 O5 S'
_chemical_formula_weight 292.70
_chemical_melting_point 401
_chemical_name_systematic
;
<i>N</i>-(4-Chloro-2-nitrophenyl)-<i>N</i>-(methylsulfonyl)acetamide
;
_space_group_IT_number 14
_symmetry_cell_setting monoclinic
_symmetry_space_group_name_Hall '-P 2ybc'
_symmetry_space_group_name_H-M 'P 1 21/c 1'
_atom_sites_solution_hydrogens geom
_atom_sites_solution_primary direct
_atom_sites_solution_secondary difmap
_audit_creation_method SHELXL97
_cell_angle_alpha 90.00
_cell_angle_beta 105.883(2)
_cell_angle_gamma 90.00
_cell_formula_units_Z 4
_cell_length_a 9.8071(4)
_cell_length_b 9.4310(4)
_cell_length_c 13.5679(7)
_cell_measurement_reflns_used 3121
_cell_measurement_temperature 296(2)
_cell_measurement_theta_max 27.17
_cell_measurement_theta_min 2.66
_cell_volume 1207.00(10)
_computing_cell_refinement 'SAINT (Bruker, 2007)'
_computing_data_collection 'SMART (Bruker, 2007)'
_computing_data_reduction 'SAINT (Bruker, 2007)'
_computing_molecular_graphics 'SHELXTL (Sheldrick, 2008)'
_computing_publication_material 'WinGX (Farrugia, 1999) and PLATON (Spek, 2003)'
_computing_structure_refinement 'SHELXL97 (Sheldrick, 2008)'
_computing_structure_solution 'SHELXS97 (Sheldrick, 2008)'
_diffrn_ambient_temperature 296(2)
_diffrn_detector_area_resol_mean 7.5
_diffrn_measured_fraction_theta_full 0.999
_diffrn_measured_fraction_theta_max 0.999
_diffrn_measurement_device_type 'Bruker APEXII CCD area-detector'
_diffrn_measurement_method '\f and \w'
_diffrn_radiation_monochromator graphite
_diffrn_radiation_source 'fine-focus sealed tube'
_diffrn_radiation_type MoK\a
_diffrn_radiation_wavelength 0.71073
_diffrn_reflns_av_R_equivalents 0.0432
_diffrn_reflns_av_sigmaI/netI 0.0424
_diffrn_reflns_limit_h_max 13
_diffrn_reflns_limit_h_min -12
_diffrn_reflns_limit_k_max 12
_diffrn_reflns_limit_k_min -12
_diffrn_reflns_limit_l_max 17
_diffrn_reflns_limit_l_min -18
_diffrn_reflns_number 13383
_diffrn_reflns_theta_full 28.28
_diffrn_reflns_theta_max 28.3
_diffrn_reflns_theta_min 2.66
_exptl_absorpt_coefficient_mu 0.504
_exptl_absorpt_correction_T_max 0.9560
_exptl_absorpt_correction_T_min 0.9130
_exptl_absorpt_correction_type multi-scan
_exptl_absorpt_process_details '(SADABS; Sheldrick, 1996)'
_exptl_crystal_colour 'light yellow'
_exptl_crystal_density_diffrn 1.611
_exptl_crystal_density_method 'not measured'
_exptl_crystal_description needle
_exptl_crystal_F_000 600
_exptl_crystal_size_max 0.25
_exptl_crystal_size_mid 0.15
_exptl_crystal_size_min 0.09
_refine_diff_density_max 0.425
_refine_diff_density_min -0.308
_refine_ls_extinction_method none
_refine_ls_goodness_of_fit_ref 1.020
_refine_ls_hydrogen_treatment constr
_refine_ls_matrix_type full
_refine_ls_number_parameters 163
_refine_ls_number_reflns 2981
_refine_ls_number_restraints 0
_refine_ls_restrained_S_all 1.020
_refine_ls_R_factor_all 0.0696
_refine_ls_R_factor_gt 0.0404
_refine_ls_shift/su_max 0.000
_refine_ls_shift/su_mean 0.000
_refine_ls_structure_factor_coef Fsqd
_refine_ls_weighting_details 'calc w = 1/[\s^2^(Fo^2^)+(0.0426P)^2^+0.5587P] where P=(Fo^2^+2Fc^2^)/3'
_refine_ls_weighting_scheme calc
_refine_ls_wR_factor_gt 0.0905
_refine_ls_wR_factor_ref 0.1040
_reflns_number_gt 2077
_reflns_number_total 2988
_reflns_threshold_expression I>2\s(I)
_cod_data_source_file ez2142.cif
_cod_data_source_block I
_cod_original_cell_volume 1207.00(9)
_cod_original_sg_symbol_H-M 'P 21/c'
_cod_database_code 2219841
_cod_database_fobs_code 2219841

loop_
_symmetry_equiv_pos_as_xyz
'x, y, z'
'-x, y+1/2, -z+1/2'
'-x, -y, -z'
'x, -y-1/2, z-1/2'

loop_
_atom_site_type_symbol
_atom_site_label
_atom_site_fract_x
_atom_site_fract_y
_atom_site_fract_z
_atom_site_U_iso_or_equiv
_atom_site_adp_type
_atom_site_calc_flag
_atom_site_refinement_flags
_atom_site_occupancy
S S1 0.43935(5) 0.98058(6) 0.14520(4) 0.03097(15) Uani d . 1
Cl Cl1 -0.20712(6) 0.67766(7) -0.00125(6) 0.0511(2) Uani d . 1
N N2 0.34896(17) 0.91810(19) 0.22582(14) 0.0276(4) Uani d . 1
O O5 0.34507(18) 0.96150(18) 0.04574(13) 0.0439(4) Uani d . 1
C C4 0.2107(2) 0.8605(2) 0.17969(16) 0.0269(5) Uani d . 1
O O3 0.52800(17) 0.97095(19) 0.36537(13) 0.0454(4) Uani d . 1
N N1 0.0872(2) 1.0934(2) 0.18329(16) 0.0361(5) Uani d . 1
C C3 0.0874(2) 0.9425(2) 0.15362(17) 0.0283(5) Uani d . 1
O O1 -0.0130(2) 1.1651(2) 0.13957(18) 0.0695(7) Uani d . 1
C C1 -0.0476(2) 0.7464(3) 0.07164(19) 0.0365(5) Uani d . 1
O O4 0.49004(18) 1.11878(17) 0.17659(15) 0.0477(5) Uani d . 1
O O2 0.1842(2) 1.1381(2) 0.25205(18) 0.0651(6) Uani d . 1
C C5 0.1996(2) 0.7188(2) 0.15196(19) 0.0359(5) Uani d . 1
H H5 0.2800 0.6618 0.1689 0.043 Uiso calc R 1
C C6 0.0708(2) 0.6607(3) 0.09955(19) 0.0401(6) Uani d . 1
H H6 0.0639 0.5647 0.0833 0.048 Uiso calc R 1
C C7 0.4104(2) 0.9221(2) 0.33238(17) 0.0315(5) Uani d . 1
C C2 -0.0409(2) 0.8874(2) 0.09933(18) 0.0327(5) Uani d . 1
H H2 -0.1215 0.9441 0.0816 0.039 Uiso calc R 1
C C8 0.5815(3) 0.8637(3) 0.1615(2) 0.0501(7) Uani d . 1
H H8A 0.5463 0.7690 0.1460 0.075 Uiso calc R 1
H H8B 0.6390 0.8679 0.2312 0.075 Uiso calc R 1
H H8C 0.6374 0.8899 0.1163 0.075 Uiso calc R 1
C C9 0.3259(3) 0.8606(3) 0.39765(19) 0.0415(6) Uani d . 1
H H9A 0.2285 0.8887 0.3716 0.062 Uiso calc R 1
H H9B 0.3621 0.8944 0.4666 0.062 Uiso calc R 1
H H9C 0.3323 0.7591 0.3969 0.062 Uiso calc R 1

loop_
_atom_site_aniso_label
_atom_site_aniso_U_11
_atom_site_aniso_U_22
_atom_site_aniso_U_33
_atom_site_aniso_U_12
_atom_site_aniso_U_13
_atom_site_aniso_U_23
S1 0.0248(3) 0.0320(3) 0.0347(3) 0.0000(2) 0.0057(2) 0.0040(2)
Cl1 0.0311(3) 0.0557(4) 0.0567(4) -0.0129(3) -0.0043(3) -0.0082(3)
N2 0.0209(8) 0.0327(9) 0.0269(10) -0.0027(7) 0.0024(7) -0.0027(8)
O5 0.0386(9) 0.0575(11) 0.0322(10) -0.0048(8) 0.0039(8) 0.0063(8)
C4 0.0208(9) 0.0328(11) 0.0253(11) -0.0021(8) 0.0032(8) -0.0017(9)
O3 0.0317(9) 0.0564(11) 0.0388(10) -0.0073(8) -0.0064(8) -0.0053(8)
N1 0.0334(10) 0.0337(10) 0.0424(12) 0.0039(8) 0.0123(9) -0.0019(9)
C3 0.0268(10) 0.0283(11) 0.0292(12) -0.0009(8) 0.0066(9) -0.0012(9)
O1 0.0571(13) 0.0447(11) 0.0897(17) 0.0213(10) -0.0088(12) -0.0094(11)
C1 0.0256(11) 0.0426(13) 0.0364(14) -0.0069(10) 0.0002(10) -0.0021(10)
O4 0.0457(10) 0.0354(9) 0.0607(13) -0.0111(8) 0.0124(9) 0.0025(8)
O2 0.0447(11) 0.0471(11) 0.0889(17) 0.0022(9) -0.0063(11) -0.0287(11)
C5 0.0277(11) 0.0326(11) 0.0422(15) 0.0037(9) 0.0010(10) -0.0035(10)
C6 0.0368(13) 0.0329(12) 0.0447(15) -0.0034(10) 0.0012(11) -0.0067(11)
C7 0.0308(11) 0.0307(11) 0.0291(13) 0.0039(9) 0.0016(10) -0.0025(9)
C2 0.0202(10) 0.0403(12) 0.0356(13) 0.0008(9) 0.0043(9) 0.0024(10)
C8 0.0370(14) 0.0579(17) 0.0606(19) 0.0155(12) 0.0219(13) 0.0118(14)
C9 0.0489(14) 0.0445(14) 0.0309(14) 0.0029(11) 0.0104(12) 0.0004(11)

loop_
_atom_type_symbol
_atom_type_description
_atom_type_scat_dispersion_real
_atom_type_scat_dispersion_imag
_atom_type_scat_source
C C 0.0033 0.0016 'International Tables Vol C Tables 4.2.6.8 and 6.1.1.4'
H H 0.0000 0.0000 'International Tables Vol C Tables 4.2.6.8 and 6.1.1.4'
N N 0.0061 0.0033 'International Tables Vol C Tables 4.2.6.8 and 6.1.1.4'
O O 0.0106 0.0060 'International Tables Vol C Tables 4.2.6.8 and 6.1.1.4'
S S 0.1246 0.1234 'International Tables Vol C Tables 4.2.6.8 and 6.1.1.4'
Cl Cl 0.1484 0.1585 'International Tables Vol C Tables 4.2.6.8 and 6.1.1.4'

loop_
_geom_angle_atom_site_label_1
_geom_angle_atom_site_label_2
_geom_angle_atom_site_label_3
_geom_angle
O4 S1 O5 118.97(11)
O4 S1 N2 109.18(10)
O5 S1 N2 104.46(9)
O4 S1 C8 109.91(13)
O5 S1 C8 109.27(13)
N2 S1 C8 103.88(11)
C7 N2 C4 123.11(18)
C7 N2 S1 120.17(14)
C4 N2 S1 116.71(14)
C5 C4 C3 117.84(19)
C5 C4 N2 118.61(18)
C3 C4 N2 123.35(18)
O1 N1 O2 123.1(2)
O1 N1 C3 117.83(19)
O2 N1 C3 119.05(19)
C2 C3 C4 121.92(19)
C2 C3 N1 116.14(18)
C4 C3 N1 121.95(18)
C2 C1 C6 121.1(2)
C2 C1 Cl1 119.02(18)
C6 C1 Cl1 119.86(18)
C6 C5 C4 121.1(2)
C6 C5 H5 119.5
C4 C5 H5 119.5
C1 C6 C5 119.4(2)
C1 C6 H6 120.3
C5 C6 H6 120.3
O3 C7 N2 119.2(2)
O3 C7 C9 124.0(2)
N2 C7 C9 116.74(19)
C3 C2 C1 118.6(2)
C3 C2 H2 120.7
C1 C2 H2 120.7
S1 C8 H8A 109.5
S1 C8 H8B 109.5
H8A C8 H8B 109.5
S1 C8 H8C 109.5
H8A C8 H8C 109.5
H8B C8 H8C 109.5
C7 C9 H9A 109.5
C7 C9 H9B 109.5
H9A C9 H9B 109.5
C7 C9 H9C 109.5
H9A C9 H9C 109.5
H9B C9 H9C 109.5

loop_
_geom_bond_atom_site_label_1
_geom_bond_atom_site_label_2
_geom_bond_distance
S1 O4 1.4182(17)
S1 O5 1.4232(18)
S1 N2 1.6913(19)
S1 C8 1.743(2)
Cl1 C1 1.732(2)
N2 C7 1.406(3)
N2 C4 1.435(2)
C4 C5 1.384(3)
C4 C3 1.397(3)
O3 C7 1.208(3)
N1 O1 1.207(2)
N1 O2 1.212(3)
N1 C3 1.479(3)
C3 C2 1.374(3)
C1 C2 1.379(3)
C1 C6 1.380(3)
C5 C6 1.382(3)
C5 H5 0.9300
C6 H6 0.9300
C7 C9 1.487(3)
C2 H2 0.9300
C8 H8A 0.9600
C8 H8B 0.9600
C8 H8C 0.9600
C9 H9A 0.9600
C9 H9B 0.9600
C9 H9C 0.9600

loop_
_geom_hbond_atom_site_label_D
_geom_hbond_atom_site_label_H
_geom_hbond_atom_site_label_A
_geom_hbond_site_symmetry_A
_geom_hbond_distance_DH
_geom_hbond_distance_HA
_geom_hbond_distance_DA
_geom_hbond_angle_DHA
C2 H2 O5 3_575 0.93 2.55 3.404(3) 153
C9 H9B O3 3_676 0.96 2.58 3.521(3) 169

loop_
_geom_torsion_atom_site_label_1
_geom_torsion_atom_site_label_2
_geom_torsion_atom_site_label_3
_geom_torsion_atom_site_label_4
_geom_torsion
O4 S1 N2 C7 -50.92(18)
O5 S1 N2 C7 -179.19(16)
C8 S1 N2 C7 66.30(19)
O4 S1 N2 C4 130.04(16)
O5 S1 N2 C4 1.77(17)
C8 S1 N2 C4 -112.74(18)
C7 N2 C4 C5 -91.8(3)
S1 N2 C4 C5 87.2(2)
C7 N2 C4 C3 93.5(3)
S1 N2 C4 C3 -87.5(2)
C5 C4 C3 C2 -2.1(3)
N2 C4 C3 C2 172.6(2)
C5 C4 C3 N1 177.6(2)
N2 C4 C3 N1 -7.7(3)
O1 N1 C3 C2 -16.7(3)
O2 N1 C3 C2 160.9(2)
O1 N1 C3 C4 163.6(2)
O2 N1 C3 C4 -18.8(3)
C3 C4 C5 C6 0.5(4)
N2 C4 C5 C6 -174.5(2)
C2 C1 C6 C5 -3.1(4)
Cl1 C1 C6 C5 175.8(2)
C4 C5 C6 C1 2.1(4)
C4 N2 C7 O3 179.2(2)
S1 N2 C7 O3 0.2(3)
C4 N2 C7 C9 1.0(3)
S1 N2 C7 C9 -178.00(16)
C4 C3 C2 C1 1.2(4)
N1 C3 C2 C1 -178.6(2)
C6 C1 C2 C3 1.5(4)
Cl1 C1 C2 C3 -177.41(18)

loop_
_cod_related_entry_id
_cod_related_entry_database
_cod_related_entry_code
1 ChemSpider 24740903
